data_7219640
loop_
_publ_author_name
'Braun, Doris E.'
'Gelbrich, Thomas'
'Kahlenberg, Volker'
'Griesser, Ulrich J.'

_publ_section_title
;
 Solid state forms of 4-aminoquinaldine - From void structures with and
 without solvent inclusion to close packing.
;
_journal_issue 12
_journal_name_full 'CrystEngComm / RSC'
_journal_page_first 2504
_journal_page_last 2516
_journal_paper_doi 10.1039/C5CE00118H
_journal_volume 17
_journal_year 2015
_chemical_formula_moiety 'C10  H10  N2, C0.08  Cl0.33'
_chemical_formula_sum 'C10.08 H10 Cl0.33 N2'
_chemical_formula_weight 171.02
_chemical_name_common '4-aminoquinaldine form II'
_chemical_name_systematic
;
 2-methyl-4-amino-quinoline form II
;
_space_group_IT_number 148
_symmetry_cell_setting trigonal
_symmetry_Int_Tables_number 148
_symmetry_space_group_name_Hall '-R 3'
_symmetry_space_group_name_H-M 'R -3 :H'
_atom_sites_solution_hydrogens mixed
_audit_conform_dict_location ftp://ftp.iucr.org/pub/cif_core.dic
_audit_conform_dict_name cif_core.dic
_audit_conform_dict_version 2.4.3
_audit_creation_date 2015-01-02T10:19:48-00:00
_audit_creation_method 'WinGX routine CIF_UPDATE'
_audit_update_record
;
2015-02-20 deposited with the CCDC.
2015-02-24 downloaded from the CCDC.
;
_cell_angle_alpha 90
_cell_angle_beta 90
_cell_angle_gamma 120
_cell_formula_units_Z 36
_cell_length_a 28.4074(8)
_cell_length_b 28.4074(8)
_cell_length_c 11.9126(5)
_cell_measurement_reflns_used 4413
_cell_measurement_temperature 173(2)
_cell_measurement_theta_max 67.3487
_cell_measurement_theta_min 3.1087
_cell_measurement_wavelength 0.71073
_cell_volume 8325.3(5)
_computing_cell_refinement
;
CrysAlisPro, Agilent Technologies,
Version 1.171.36.20 (release 27-06-2012 CrysAlis171 .NET)
;
_computing_data_collection
;
CrysAlisPro, Agilent Technologies,
Version 1.171.36.20 (release 27-06-2012 CrysAlis171 .NET)
;
_computing_data_reduction
;
CrysAlisPro, Agilent Technologies,
Version 1.171.36.20 (release 27-06-2012 CrysAlis171 .NET)
;
_computing_molecular_graphics 'Ortep for Windows (Farrugia, 2012)'
_computing_publication_material 'WinGX publication routines (Farrugia, 2012)'
_computing_structure_refinement 'SHELXL-2013 (Sheldrick, 2013)'
_diffrn_ambient_temperature 173(2)
_diffrn_measured_fraction_theta_full 0.99
_diffrn_measured_fraction_theta_max 0.995
_diffrn_radiation_probe x-ray
_diffrn_radiation_type MoK\a
_diffrn_radiation_wavelength 0.71073
_diffrn_reflns_av_R_equivalents 0.0322
_diffrn_reflns_Laue_measured_fraction_full 0.99
_diffrn_reflns_Laue_measured_fraction_max 0.995
_diffrn_reflns_limit_h_max 17
_diffrn_reflns_limit_h_min -30
_diffrn_reflns_limit_k_max 34
_diffrn_reflns_limit_k_min -32
_diffrn_reflns_limit_l_max 14
_diffrn_reflns_limit_l_min -13
_diffrn_reflns_number 11536
_diffrn_reflns_point_group_measured_fraction_full 0.99
_diffrn_reflns_point_group_measured_fraction_max 0.995
_diffrn_reflns_theta_full 25.242
_diffrn_reflns_theta_max 25.171
_diffrn_reflns_theta_min 1.434
_exptl_absorpt_coefficient_mu 0.168
_exptl_absorpt_correction_T_max 1.00000
_exptl_absorpt_correction_T_min 0.66067
_exptl_absorpt_correction_type multi-scan
_exptl_absorpt_process_details
;
        CrysAlisPro, Oxford Diffraction Ltd.,
        Version 1.171.34.44 (release 25-10-2010 CrysAlis171 .NET)
        (compiled Oct 25 2010,18:11:34)
        Empirical absorption correction using spherical harmonics,
 implemented in SCALE3 ABSPACK scaling algorithm.
;
_exptl_crystal_colour colourless
_exptl_crystal_density_diffrn 1.228
_exptl_crystal_density_method 'not measured'
_exptl_crystal_description block
_exptl_crystal_F_000 3246.4
_exptl_crystal_recrystallization_method 'Re-crystallisation from solvent: CCl4'
_exptl_crystal_size_max 0.36
_exptl_crystal_size_mid 0.2
_exptl_crystal_size_min 0.12
_refine_diff_density_max 0.385
_refine_diff_density_min -0.383
_refine_diff_density_rms 0.042
_refine_ls_extinction_method none
_refine_ls_goodness_of_fit_ref 1.012
_refine_ls_hydrogen_treatment mixed
_refine_ls_matrix_type full
_refine_ls_number_constraints 0
_refine_ls_number_parameters 275
_refine_ls_number_reflns 3315
_refine_ls_number_restraints 34
_refine_ls_restrained_S_all 1.136
_refine_ls_R_factor_all 0.0673
_refine_ls_R_factor_gt 0.0564
_refine_ls_shift/su_max 0
_refine_ls_shift/su_mean 0
_refine_ls_structure_factor_coef Fsqd
_refine_ls_weighting_details 'w=1/[\s^2^(Fo^2^)+(0.0904P)^2^+6.7753P] where P=(Fo^2^+2Fc^2^)/3'
_refine_ls_weighting_scheme calc
_refine_ls_wR_factor_gt 0.1538
_refine_ls_wR_factor_ref 0.1637
_reflns_number_gt 2661
_reflns_number_total 3315
_reflns_threshold_expression 'I > 2\s(I)'
_cod_data_source_file c5ce00118h2.cif
_cod_data_source_block AHII
_cod_depositor_comments
;Adding full bibliography for 7219639--7219640.cif.

 Adding full bibliography for 7219639--7219640.cif.
;
_cod_original_cell_volume 8325.3(6)
_cod_database_code 7219640

loop_
_symmetry_equiv_pos_as_xyz
'x, y, z'
'-y, x-y, z'
'-x+y, -x, z'
'x+2/3, y+1/3, z+1/3'
'-y+2/3, x-y+1/3, z+1/3'
'-x+y+2/3, -x+1/3, z+1/3'
'x+1/3, y+2/3, z+2/3'
'-y+1/3, x-y+2/3, z+2/3'
'-x+y+1/3, -x+2/3, z+2/3'
'-x, -y, -z'
'y, -x+y, -z'
'x-y, x, -z'
'-x+2/3, -y+1/3, -z+1/3'
'y+2/3, -x+y+1/3, -z+1/3'
'x-y+2/3, x+1/3, -z+1/3'
'-x+1/3, -y+2/3, -z+2/3'
'y+1/3, -x+y+2/3, -z+2/3'
'x-y+1/3, x+2/3, -z+2/3'

loop_
_atom_site_label
_atom_site_type_symbol
_atom_site_fract_x
_atom_site_fract_y
_atom_site_fract_z
_atom_site_U_iso_or_equiv
_atom_site_adp_type
_atom_site_occupancy
_atom_site_calc_flag
C1A C 0.67658(8) 0.19275(8) 0.01082(16) 0.0528(5) Uani 1 d
C2A C 0.72507(8) 0.19454(8) 0.03801(16) 0.0511(5) Uani 1 d
H3A H 0.7585 0.2276 0.0288 0.061 Uiso 1 calc
C3A C 0.72550(7) 0.14886(7) 0.07836(16) 0.0490(4) Uani 1 d
C4A C 0.67407(8) 0.09963(8) 0.08842(16) 0.0502(4) Uani 1 d
C5A C 0.66843(9) 0.05156(8) 0.1348(2) 0.0640(6) Uani 1 d
H5A H 0.6999 0.0501 0.1562 0.077 Uiso 1 calc
C6A C 0.61801(11) 0.00674(9) 0.1495(3) 0.0782(7) Uani 1 d
H6A H 0.6145 -0.0254 0.182 0.094 Uiso 1 calc
C7A C 0.57153(10) 0.00855(10) 0.1164(3) 0.0807(7) Uani 1 d
H7A H 0.5367 -0.0227 0.126 0.097 Uiso 1 calc
C8A C 0.57568(9) 0.05412(10) 0.0709(2) 0.0698(6) Uani 1 d
H8A H 0.5437 0.0543 0.0479 0.084 Uiso 1 calc
C9A C 0.62702(8) 0.10162(8) 0.05698(17) 0.0534(5) Uani 1 d
C10A C 0.67781(10) 0.24397(10) -0.0296(2) 0.0728(6) Uani 1 d
H10A H 0.7155 0.274 -0.0314 0.109 Uiso 0.63 calc
H10B H 0.6565 0.253 0.0217 0.109 Uiso 0.63 calc
H10C H 0.6622 0.238 -0.1052 0.109 Uiso 0.63 calc
H10D H 0.6407 0.236 -0.0452 0.109 Uiso 0.37 calc
H10E H 0.6996 0.257 -0.0982 0.109 Uiso 0.37 calc
H10F H 0.6939 0.272 0.0286 0.109 Uiso 0.37 calc
N1A N 0.62848(7) 0.14793(7) 0.01739(14) 0.0555(4) Uani 1 d
N2A N 0.77198(7) 0.15040(8) 0.10772(18) 0.0622(5) Uani 1 d
H1A H 0.8018(11) 0.1825(11) 0.103(2) 0.064(6) Uiso 1 d
H2A H 0.7702(11) 0.1211(12) 0.143(2) 0.079(7) Uiso 1 d
C1B C 0.87912(8) 0.27023(8) -0.01735(19) 0.0557(5) Uani 1 d
C2B C 0.87340(8) 0.30987(8) -0.07514(17) 0.0536(5) Uani 1 d
H3B H 0.8762 0.3115 -0.1547 0.064 Uiso 1 calc
C3B C 0.86382(8) 0.34663(7) -0.01866(16) 0.0502(4) Uani 1 d
C4B C 0.85749(7) 0.34106(7) 0.10075(16) 0.0482(4) Uani 1 d
C5B C 0.84674(10) 0.37509(9) 0.16895(18) 0.0616(5) Uani 1 d
H5B H 0.8451 0.4047 0.136 0.074 Uiso 1 calc
C6B C 0.83859(11) 0.36621(10) 0.28154(19) 0.0707(6) Uani 1 d
H6B H 0.8319 0.3899 0.3263 0.085 Uiso 1 calc
C7B C 0.84008(10) 0.32275(10) 0.33106(19) 0.0672(6) Uani 1 d
H7B H 0.8329 0.3159 0.409 0.081 Uiso 1 calc
C8B C 0.85187(9) 0.28986(9) 0.26837(18) 0.0618(5) Uani 1 d
H8B H 0.8537 0.2609 0.3037 0.074 Uiso 1 calc
C9B C 0.86140(7) 0.29807(7) 0.15192(17) 0.0506(5) Uani 1 d
C10B C 0.89325(12) 0.23275(10) -0.0805(3) 0.0800(7) Uani 1 d
H10G H 0.897 0.2417 -0.1606 0.12 Uiso 0.59 calc
H10H H 0.8643 0.195 -0.0698 0.12 Uiso 0.59 calc
H10I H 0.9276 0.2373 -0.0519 0.12 Uiso 0.59 calc
H10J H 0.8956 0.2076 -0.0276 0.12 Uiso 0.41 calc
H10K H 0.9283 0.2543 -0.1184 0.12 Uiso 0.41 calc
H10L H 0.865 0.2121 -0.1363 0.12 Uiso 0.41 calc
N1B N 0.87304(7) 0.26340(6) 0.09285(15) 0.0559(4) Uani 1 d
N2B N 0.86040(9) 0.38666(8) -0.07363(17) 0.0648(5) Uani 1 d
H1B H 0.8644(10) 0.3889(10) -0.146(2) 0.065(7) Uiso 1 d
H2B H 0.8549(10) 0.4113(11) -0.035(2) 0.069(7) Uiso 1 d
C1S C 0.6667 0.3333 0.3333 0.156(6) Uani 1 d
Cl1 Cl 0.67760(18) 0.28307(15) 0.3845(5) 0.116(2) Uani 0.1667 d
Cl2 Cl 0.6575(3) 0.3692(2) 0.4441(4) 0.135(3) Uani 0.1667 d
Cl3 Cl 0.7211(3) 0.3796(3) 0.2499(7) 0.228(6) Uani 0.1667 d
Cl4 Cl 0.6074(2) 0.3048(4) 0.2493(6) 0.195(5) Uani 0.1667 d

loop_
_atom_site_aniso_label
_atom_site_aniso_U_11
_atom_site_aniso_U_22
_atom_site_aniso_U_33
_atom_site_aniso_U_23
_atom_site_aniso_U_13
_atom_site_aniso_U_12
C1A 0.0525(11) 0.0610(11) 0.0524(10) 0.0008(8) 0.0016(8) 0.0339(9)
C2A 0.0465(10) 0.0498(10) 0.0575(11) 0.0040(8) 0.0008(8) 0.0246(8)
C3A 0.0436(9) 0.0480(10) 0.0567(10) -0.0008(8) -0.0012(8) 0.0239(8)
C4A 0.0462(10) 0.0479(10) 0.0551(11) -0.0060(8) -0.0015(8) 0.0226(8)
C5A 0.0580(12) 0.0490(11) 0.0829(15) -0.0046(10) -0.0057(10) 0.0254(9)
C6A 0.0711(15) 0.0472(12) 0.1037(19) 0.0009(11) -0.0032(13) 0.0202(11)
C7A 0.0525(13) 0.0550(13) 0.112(2) -0.0080(13) -0.0046(12) 0.0097(10)
C8A 0.0460(11) 0.0675(14) 0.0847(16) -0.0084(11) -0.0073(10) 0.0199(10)
C9A 0.0454(10) 0.0589(11) 0.0525(10) -0.0082(8) -0.0023(8) 0.0234(9)
C10A 0.0673(14) 0.0794(15) 0.0883(17) 0.0130(12) 0.0023(11) 0.0490(13)
N1A 0.0513(9) 0.0696(11) 0.0539(9) -0.0038(8) -0.0026(7) 0.0365(8)
N2A 0.0426(9) 0.0458(9) 0.0966(14) 0.0110(9) -0.0049(8) 0.0210(8)
C1B 0.0496(10) 0.0454(10) 0.0730(14) -0.0003(9) 0.0014(9) 0.0244(8)
C2B 0.0554(11) 0.0514(10) 0.0565(11) -0.0018(8) 0.0010(8) 0.0285(9)
C3B 0.0515(10) 0.0468(10) 0.0545(11) 0.0002(8) -0.0037(8) 0.0263(8)
C4B 0.0473(10) 0.0429(9) 0.0524(10) 0.0011(7) -0.0045(8) 0.0211(8)
C5B 0.0826(15) 0.0538(11) 0.0551(12) -0.0001(9) 0.0001(10) 0.0391(11)
C6B 0.0966(17) 0.0650(13) 0.0535(12) -0.0051(10) -0.0021(11) 0.0426(13)
C7B 0.0773(14) 0.0670(13) 0.0496(11) 0.0027(9) -0.0057(10) 0.0302(12)
C8B 0.0625(12) 0.0566(11) 0.0623(12) 0.0118(9) -0.0074(9) 0.0268(10)
C9B 0.0427(9) 0.0427(9) 0.0633(11) 0.0036(8) -0.0059(8) 0.0191(8)
C10B 0.0892(17) 0.0641(14) 0.1018(19) -0.0017(13) 0.0104(14) 0.0497(13)
N1B 0.0495(9) 0.0455(8) 0.0749(12) 0.0070(7) -0.0010(8) 0.0255(7)
N2B 0.0986(15) 0.0681(11) 0.0484(10) 0.0044(8) 0.0023(9) 0.0572(11)
C1S 0.084(4) 0.084(4) 0.300(19) 0 0 0.0419(18)
Cl1 0.052(2) 0.051(2) 0.245(7) -0.014(3) -0.009(3) 0.0256(17)
Cl2 0.099(4) 0.159(6) 0.071(2) -0.007(3) -0.002(3) 0.008(4)
Cl3 0.090(5) 0.251(11) 0.263(10) 0.026(8) 0.009(6) 0.026(6)
Cl4 0.099(5) 0.185(9) 0.229(10) 0.031(7) -0.005(6) 0.017(5)

loop_
_atom_type_symbol
_atom_type_description
_atom_type_scat_dispersion_real
_atom_type_scat_dispersion_imag
_atom_type_scat_source
C C 0.0033 0.0016 'International Tables Vol C Tables 4.2.6.8 and 6.1.1.4'
H H 0 0 'International Tables Vol C Tables 4.2.6.8 and 6.1.1.4'
N N 0.0061 0.0033 'International Tables Vol C Tables 4.2.6.8 and 6.1.1.4'
Cl Cl 0.1484 0.1585 'International Tables Vol C Tables 4.2.6.8 and 6.1.1.4'

loop_
_geom_angle_atom_site_label_1
_geom_angle_atom_site_label_2
_geom_angle_atom_site_label_3
_geom_angle
_geom_angle_site_symmetry_1
_geom_angle_site_symmetry_3
N1A C1A C2A 123.23(18) . .
N1A C1A C10A 117.33(18) . .
C2A C1A C10A 119.44(18) . .
C3A C2A C1A 121.15(18) . .
N2A C3A C2A 121.76(17) . .
N2A C3A C4A 120.94(17) . .
C2A C3A C4A 117.30(16) . .
C5A C4A C9A 119.42(18) . .
C5A C4A C3A 123.03(18) . .
C9A C4A C3A 117.40(17) . .
C6A C5A C4A 120.7(2) . .
C5A C6A C7A 119.7(2) . .
C8A C7A C6A 121.0(2) . .
C7A C8A C9A 120.9(2) . .
N1A C9A C4A 123.36(17) . .
N1A C9A C8A 118.30(18) . .
C4A C9A C8A 118.3(2) . .
C1A N1A C9A 117.52(16) . .
N1B C1B C2B 123.15(18) . .
N1B C1B C10B 116.77(19) . .
C2B C1B C10B 120.1(2) . .
C3B C2B C1B 121.10(19) . .
N2B C3B C2B 121.54(18) . .
N2B C3B C4B 120.93(17) . .
C2B C3B C4B 117.53(17) . .
C5B C4B C9B 118.71(18) . .
C5B C4B C3B 123.73(17) . .
C9B C4B C3B 117.55(17) . .
C6B C5B C4B 121.05(19) . .
C5B C6B C7B 120.3(2) . .
C8B C7B C6B 120.3(2) . .
C7B C8B C9B 121.23(19) . .
N1B C9B C8B 118.60(17) . .
N1B C9B C4B 123.09(18) . .
C8B C9B C4B 118.30(18) . .
C1B N1B C9B 117.46(16) . .
Cl1 C1S Cl1 71.9(2) 16_655 2_655
Cl1 C1S Cl1 71.9(2) 16_655 3_665
Cl1 C1S Cl1 108.1(2) 2_655 3_665
Cl1 C1S Cl1 108.1(2) 16_655 17
Cl1 C1S Cl1 180 2_655 17
Cl1 C1S Cl1 71.9(2) 3_665 17
Cl1 C1S Cl1 180 16_655 .
Cl1 C1S Cl1 108.1(2) 2_655 .
Cl1 C1S Cl1 108.1(2) 3_665 .
Cl1 C1S Cl1 71.9(2) 17 .
Cl1 C1S Cl1 108.1(2) 16_655 18_545
Cl1 C1S Cl1 71.9(2) 2_655 18_545
Cl1 C1S Cl1 180 3_665 18_545
Cl1 C1S Cl1 108.1(2) 17 18_545
Cl1 C1S Cl1 71.9(2) . 18_545
Cl1 C1S Cl3 57.8(4) 16_655 18_545
Cl1 C1S Cl3 39.6(3) 2_655 18_545
Cl1 C1S Cl3 68.5(3) 3_665 18_545
Cl1 C1S Cl3 140.4(3) 17 18_545
Cl1 C1S Cl3 122.2(4) . 18_545
Cl1 C1S Cl3 111.5(3) 18_545 18_545
Cl1 C1S Cl3 111.5(3) 16_655 16_655
Cl1 C1S Cl3 122.2(4) 2_655 16_655
Cl1 C1S Cl3 39.6(3) 3_665 16_655
Cl1 C1S Cl3 57.8(4) 17 16_655
Cl1 C1S Cl3 68.5(3) . 16_655
Cl1 C1S Cl3 140.4(3) 18_545 16_655
Cl3 C1S Cl3 91.0(4) 18_545 16_655
Cl1 C1S Cl3 68.5(3) 16_655 .
Cl1 C1S Cl3 57.8(4) 2_655 .
Cl1 C1S Cl3 140.4(3) 3_665 .
Cl1 C1S Cl3 122.2(4) 17 .
Cl1 C1S Cl3 111.5(3) . .
Cl1 C1S Cl3 39.6(3) 18_545 .
Cl3 C1S Cl3 89.0(4) 18_545 .
Cl3 C1S Cl3 180 16_655 .
Cl1 C1S Cl3 122.2(4) 16_655 3_665
Cl1 C1S Cl3 140.4(3) 2_655 3_665
Cl1 C1S Cl3 111.5(3) 3_665 3_665
Cl1 C1S Cl3 39.6(3) 17 3_665
Cl1 C1S Cl3 57.8(4) . 3_665
Cl1 C1S Cl3 68.5(3) 18_545 3_665
Cl3 C1S Cl3 180 18_545 3_665
Cl3 C1S Cl3 89.0(4) 16_655 3_665
Cl3 C1S Cl3 91.0(4) . 3_665
Cl1 C1S Cl3 39.6(3) 16_655 2_655
Cl1 C1S Cl3 111.5(3) 2_655 2_655
Cl1 C1S Cl3 57.8(4) 3_665 2_655
Cl1 C1S Cl3 68.5(3) 17 2_655
Cl1 C1S Cl3 140.4(3) . 2_655
Cl1 C1S Cl3 122.2(4) 18_545 2_655
Cl3 C1S Cl3 89.0(4) 18_545 2_655
Cl3 C1S Cl3 89.0(4) 16_655 2_655
Cl3 C1S Cl3 91.0(4) . 2_655
Cl3 C1S Cl3 91.0(4) 3_665 2_655
Cl1 C1S Cl3 140.4(3) 16_655 17
Cl1 C1S Cl3 68.5(3) 2_655 17
Cl1 C1S Cl3 122.2(4) 3_665 17
Cl1 C1S Cl3 111.5(3) 17 17
Cl1 C1S Cl3 39.6(3) . 17
Cl1 C1S Cl3 57.8(4) 18_545 17
Cl3 C1S Cl3 91.0(4) 18_545 17
Cl3 C1S Cl3 91.0(4) 16_655 17
Cl3 C1S Cl3 89.0(4) . 17
Cl3 C1S Cl3 89.0(4) 3_665 17
Cl3 C1S Cl3 180 2_655 17
Cl4 Cl1 Cl3 112.1(6) 18_545 17
Cl4 Cl1 Cl2 17.1(5) 18_545 2_655
Cl3 Cl1 Cl2 95.0(6) 17 2_655
Cl4 Cl1 Cl2 95.5(6) 18_545 3_665
Cl3 Cl1 Cl2 16.6(5) 17 3_665
Cl2 Cl1 Cl2 78.4(6) 2_655 3_665
Cl4 Cl1 Cl3 92.8(6) 18_545 3_665
Cl3 Cl1 Cl3 117.7(5) 17 3_665
Cl2 Cl1 Cl3 100.3(4) 2_655 3_665
Cl2 Cl1 Cl3 119.5(4) 3_665 3_665
Cl4 Cl1 Cl4 120.0(5) 18_545 2_655
Cl3 Cl1 Cl4 90.9(5) 17 2_655
Cl2 Cl1 Cl4 121.4(4) 2_655 2_655
Cl2 Cl1 Cl4 98.6(4) 3_665 2_655
Cl3 Cl1 Cl4 31.5(3) 3_665 2_655
Cl4 Cl1 C1S 73.3(3) 18_545 .
Cl3 Cl1 C1S 71.8(3) 17 .
Cl2 Cl1 C1S 64.6(2) 2_655 .
Cl2 Cl1 C1S 63.5(2) 3_665 .
Cl3 Cl1 C1S 62.1(3) 3_665 .
Cl4 Cl1 C1S 62.5(3) 2_655 .
Cl4 Cl1 Cl3 16.7(3) 18_545 16_655
Cl3 Cl1 Cl3 103.2(7) 17 16_655
Cl2 Cl1 Cl3 15.5(4) 2_655 16_655
Cl2 Cl1 Cl3 86.8(4) 3_665 16_655
Cl3 Cl1 Cl3 84.8(4) 3_665 16_655
Cl4 Cl1 Cl3 107.6(4) 2_655 16_655
C1S Cl1 Cl3 56.58(19) . 16_655
Cl4 Cl1 Cl2 104.4(5) 18_545 16_655
Cl3 Cl1 Cl2 101.9(5) 17 16_655
Cl2 Cl1 Cl2 108.0(3) 2_655 16_655
Cl2 Cl1 Cl2 105.9(3) 3_665 16_655
Cl3 Cl1 Cl2 16.6(3) 3_665 16_655
Cl4 Cl1 Cl2 16.2(3) 2_655 16_655
C1S Cl1 Cl2 56.50(18) . 16_655
Cl3 Cl1 Cl2 93.2(3) 16_655 16_655
Cl4 Cl1 Cl4 103.8(6) 18_545 16_655
Cl3 Cl1 Cl4 15.5(3) 17 16_655
Cl2 Cl1 Cl4 86.9(4) 2_655 16_655
Cl2 Cl1 Cl4 14.7(4) 3_665 16_655
Cl3 Cl1 Cl4 106.4(4) 3_665 16_655
Cl4 Cl1 Cl4 83.9(4) 2_655 16_655
C1S Cl1 Cl4 56.34(19) . 16_655
Cl3 Cl1 Cl4 92.1(3) 16_655 16_655
Cl2 Cl1 Cl4 91.9(3) 16_655 16_655
Cl4 Cl1 Cl1 57.2(4) 18_545 17
Cl3 Cl1 Cl1 125.8(3) 17 17
Cl2 Cl1 Cl1 65.5(2) 2_655 17
Cl2 Cl1 Cl1 116.3(2) 3_665 17
Cl3 Cl1 Cl1 35.7(4) 3_665 17
Cl4 Cl1 Cl1 64.3(4) 2_655 17
C1S Cl1 Cl1 54.06(11) . 17
Cl3 Cl1 Cl1 50.0(3) 16_655 17
Cl2 Cl1 Cl1 48.1(3) 16_655 17
Cl4 Cl1 Cl1 110.4(2) 16_655 17
Cl4 Cl1 Cl1 127.3(3) 18_545 18_545
Cl3 Cl1 Cl1 56.3(4) 17 18_545
Cl2 Cl1 Cl1 117.2(2) 2_655 18_545
Cl2 Cl1 Cl1 64.7(2) 3_665 18_545
Cl3 Cl1 Cl1 63.1(4) 3_665 18_545
Cl4 Cl1 Cl1 34.7(4) 2_655 18_545
C1S Cl1 Cl1 54.06(11) . 18_545
Cl3 Cl1 Cl1 110.6(2) 16_655 18_545
Cl2 Cl1 Cl1 46.6(3) 16_655 18_545
Cl4 Cl1 Cl1 50.0(3) 16_655 18_545
Cl1 Cl1 Cl1 87.2(4) 17 18_545
Cl4 Cl2 Cl3 100.2(18) 17 18_545
Cl4 Cl2 Cl1 35.0(7) 17 3_665
Cl3 Cl2 Cl1 120.2(11) 18_545 3_665
Cl4 Cl2 Cl1 120.5(11) 17 2_655
Cl3 Cl2 Cl1 33.8(7) 18_545 2_655
Cl1 Cl2 Cl1 120.2(4) 3_665 2_655
Cl4 Cl2 C1S 80.9(6) 17 .
Cl3 Cl2 C1S 79.0(6) 18_545 .
Cl1 Cl2 C1S 61.5(2) 3_665 .
Cl1 Cl2 C1S 60.7(2) 2_655 .
Cl4 Cl2 Cl1 53.5(9) 17 16_655
Cl3 Cl2 Cl1 52.4(9) 18_545 16_655
Cl1 Cl2 Cl1 68.0(3) 3_665 16_655
Cl1 Cl2 Cl1 67.1(3) 2_655 16_655
C1S Cl2 Cl1 54.28(17) . 16_655
Cl4 Cl2 Cl2 86.9(10) 17 2_655
Cl3 Cl2 Cl2 131.8(6) 18_545 2_655
Cl1 Cl2 Cl2 51.9(4) 3_665 2_655
Cl1 Cl2 Cl2 102.6(3) 2_655 2_655
C1S Cl2 Cl2 54.92(17) . 2_655
Cl1 Cl2 Cl2 101.6(2) 16_655 2_655
Cl4 Cl2 Cl2 134.4(6) 17 3_665
Cl3 Cl2 Cl2 83.5(10) 18_545 3_665
Cl1 Cl2 Cl2 104.5(3) 3_665 3_665
Cl1 Cl2 Cl2 49.7(4) 2_655 3_665
C1S Cl2 Cl2 54.92(17) . 3_665
Cl1 Cl2 Cl2 100.4(2) 16_655 3_665
Cl2 Cl2 Cl2 59.9960(10) 2_655 3_665
Cl4 Cl2 Cl3 69.8(9) 17 16_655
Cl3 Cl2 Cl3 132.8(8) 18_545 16_655
Cl1 Cl2 Cl3 34.9(3) 3_665 16_655
Cl1 Cl2 Cl3 110.8(3) 2_655 16_655
C1S Cl2 Cl3 54.1(2) . 16_655
Cl1 Cl2 Cl3 90.8(3) 16_655 16_655
Cl2 Cl2 Cl3 17.1(3) 2_655 16_655
Cl2 Cl2 Cl3 74.7(3) 3_665 16_655
Cl4 Cl2 Cl4 134.3(8) 17 16_655
Cl3 Cl2 Cl4 67.0(9) 18_545 16_655
Cl1 Cl2 Cl4 112.0(3) 3_665 16_655
Cl1 Cl2 Cl4 33.3(3) 2_655 16_655
C1S Cl2 Cl4 54.0(2) . 16_655
Cl1 Cl2 Cl4 89.6(3) 16_655 16_655
Cl2 Cl2 Cl4 74.1(3) 2_655 16_655
Cl2 Cl2 Cl4 16.4(3) 3_665 16_655
Cl3 Cl2 Cl4 87.0(3) 16_655 16_655
Cl4 Cl2 Cl3 123.9(7) 17 17
Cl3 Cl2 Cl3 85.6(7) 18_545 17
Cl1 Cl2 Cl3 94.6(3) 3_665 17
Cl1 Cl2 Cl3 52.1(3) 2_655 17
C1S Cl2 Cl3 45.1(2) . 17
Cl1 Cl2 Cl3 93.7(3) 16_655 17
Cl2 Cl2 Cl3 53.1(2) 2_655 17
Cl2 Cl2 Cl3 10.5(2) 3_665 17
Cl3 Cl2 Cl3 66.35(19) 16_655 17
Cl4 Cl2 Cl3 21.0(3) 16_655 17
Cl4 Cl2 Cl4 88.3(7) 17 18_545
Cl3 Cl2 Cl4 122.0(7) 18_545 18_545
Cl1 Cl2 Cl4 53.6(3) 3_665 18_545
Cl1 Cl2 Cl4 93.6(3) 2_655 18_545
C1S Cl2 Cl4 45.6(2) . 18_545
Cl1 Cl2 Cl4 94.7(3) 16_655 18_545
Cl2 Cl2 Cl4 9.8(2) 2_655 18_545
Cl2 Cl2 Cl4 53.9(2) 3_665 18_545
Cl3 Cl2 Cl4 20.7(3) 16_655 18_545
Cl4 Cl2 Cl4 66.73(19) 16_655 18_545
Cl3 Cl2 Cl4 45.8(3) 17 18_545
Cl2 Cl3 Cl4 39.3(11) 17 3_665
Cl2 Cl3 Cl1 129.5(11) 17 18_545
Cl4 Cl3 Cl1 144.5(5) 3_665 18_545
Cl2 Cl3 Cl1 111.0(10) 17 2_655
Cl4 Cl3 Cl1 75.2(7) 3_665 2_655
Cl1 Cl3 Cl1 88.0(5) 18_545 2_655
Cl2 Cl3 C1S 81.2(6) 17 .
Cl4 Cl3 C1S 75.9(4) 3_665 .
Cl1 Cl3 C1S 68.6(3) 18_545 .
Cl1 Cl3 C1S 60.0(2) 2_655 .
Cl2 Cl3 Cl4 96.1(11) 17 2_655
Cl4 Cl3 Cl4 121.3(9) 3_665 2_655
Cl1 Cl3 Cl4 33.5(3) 18_545 2_655
Cl1 Cl3 Cl4 104.8(4) 2_655 2_655
C1S Cl3 Cl4 57.2(3) . 2_655
Cl2 Cl3 Cl1 44.3(8) 17 16_655
Cl4 Cl3 Cl1 21.1(3) 3_665 16_655
Cl1 Cl3 Cl1 123.4(4) 18_545 16_655
Cl1 Cl3 Cl1 66.9(3) 2_655 16_655
C1S Cl3 Cl1 54.89(19) . 16_655
Cl4 Cl3 Cl1 103.5(4) 2_655 16_655
Cl2 Cl3 Cl2 79.5(10) 17 16_655
Cl4 Cl3 Cl2 106.9(9) 3_665 16_655
Cl1 Cl3 Cl2 50.1(4) 18_545 16_655
Cl1 Cl3 Cl2 110.9(3) 2_655 16_655
C1S Cl3 Cl2 54.62(19) . 16_655
Cl4 Cl3 Cl2 16.7(3) 2_655 16_655
Cl1 Cl3 Cl2 91.4(3) 16_655 16_655
Cl2 Cl3 Cl4 131.6(8) 17 16_655
Cl4 Cl3 Cl4 104.8(6) 3_665 16_655
Cl1 Cl3 Cl4 54.6(5) 18_545 16_655
Cl1 Cl3 Cl4 33.5(3) 2_655 16_655
C1S Cl3 Cl4 54.21(19) . 16_655
Cl4 Cl3 Cl4 76.3(4) 2_655 16_655
Cl1 Cl3 Cl4 90.3(3) 16_655 16_655
Cl2 Cl3 Cl4 87.5(3) 16_655 16_655
Cl2 Cl3 Cl3 87.1(7) 17 18_545
Cl4 Cl3 Cl3 55.4(4) 3_665 18_545
Cl1 Cl3 Cl3 98.0(6) 18_545 18_545
Cl1 Cl3 Cl3 25.1(3) 2_655 18_545
C1S Cl3 Cl3 45.5(2) . 18_545
Cl4 Cl3 Cl3 101.0(3) 2_655 18_545
Cl1 Cl3 Cl3 42.9(2) 16_655 18_545
Cl2 Cl3 Cl3 100.1(2) 16_655 18_545
Cl4 Cl3 Cl3 49.4(4) 16_655 18_545
Cl2 Cl3 Cl3 126.4(6) 17 17
Cl4 Cl3 Cl3 113.8(6) 3_665 17
Cl1 Cl3 Cl3 37.2(3) 18_545 17
Cl1 Cl3 Cl3 52.4(4) 2_655 17
C1S Cl3 Cl3 45.5(2) . 17
Cl4 Cl3 Cl3 55.0(2) 2_655 17
Cl1 Cl3 Cl3 94.8(3) 16_655 17
Cl2 Cl3 Cl3 66.70(19) 16_655 17
Cl4 Cl3 Cl3 21.3(3) 16_655 17
Cl3 Cl3 Cl3 61.2(5) 18_545 17
Cl2 Cl3 Cl2 37.7(5) 17 18_545
Cl4 Cl3 Cl2 54.6(7) 3_665 18_545
Cl1 Cl3 Cl2 97.1(4) 18_545 18_545
Cl1 Cl3 Cl2 94.9(3) 2_655 18_545
C1S Cl3 Cl2 45.5(2) . 18_545
Cl4 Cl3 Cl2 67.2(4) 2_655 18_545
Cl1 Cl3 Cl2 41.2(3) 16_655 18_545
Cl2 Cl3 Cl2 52.3(2) 16_655 18_545
Cl4 Cl3 Cl2 99.6(3) 16_655 18_545
Cl3 Cl3 Cl2 70.87(15) 18_545 18_545
Cl3 Cl3 Cl2 89.30(18) 17 18_545
Cl2 Cl4 Cl3 40.5(12) 18_545 2_655
Cl2 Cl4 Cl1 127.8(11) 18_545 17
Cl3 Cl4 Cl1 142.2(5) 2_655 17
Cl2 Cl4 Cl1 110.3(10) 18_545 3_665
Cl3 Cl4 Cl1 73.2(7) 2_655 3_665
Cl1 Cl4 Cl1 88.2(5) 17 3_665
Cl2 Cl4 C1S 79.9(6) 18_545 .
Cl3 Cl4 C1S 73.9(4) 2_655 .
Cl1 Cl4 C1S 68.4(3) 17 .
Cl1 Cl4 C1S 59.4(2) 3_665 .
Cl2 Cl4 Cl3 93.5(11) 18_545 3_665
Cl3 Cl4 Cl3 118.7(9) 2_655 3_665
Cl1 Cl4 Cl3 34.4(4) 17 3_665
Cl1 Cl4 Cl3 104.5(4) 3_665 3_665
C1S Cl4 Cl3 56.4(2) . 3_665
Cl2 Cl4 Cl1 44.7(8) 18_545 16_655
Cl3 Cl4 Cl1 20.0(3) 2_655 16_655
Cl1 Cl4 Cl1 122.2(4) 17 16_655
Cl1 Cl4 Cl1 65.7(3) 3_665 16_655
C1S Cl4 Cl1 53.89(19) . 16_655
Cl3 Cl4 Cl1 101.5(4) 3_665 16_655
Cl2 Cl4 Cl3 130.4(8) 18_545 16_655
Cl3 Cl4 Cl3 103.3(6) 2_655 16_655
Cl1 Cl4 Cl3 53.8(5) 17 16_655
Cl1 Cl4 Cl3 34.5(3) 3_665 16_655
C1S Cl4 Cl3 53.45(19) . 16_655
Cl3 Cl4 Cl3 75.6(4) 3_665 16_655
Cl1 Cl4 Cl3 89.5(3) 16_655 16_655
Cl2 Cl4 Cl2 76.7(10) 18_545 16_655
Cl3 Cl4 Cl2 104.3(8) 2_655 16_655
Cl1 Cl4 Cl2 51.2(4) 17 16_655
Cl1 Cl4 Cl2 110.1(3) 3_665 16_655
C1S Cl4 Cl2 53.80(18) . 16_655
Cl3 Cl4 Cl2 16.8(3) 3_665 16_655
Cl1 Cl4 Cl2 89.3(3) 16_655 16_655
Cl3 Cl4 Cl2 86.8(3) 16_655 16_655
Cl2 Cl4 Cl2 35.8(5) 18_545 17
Cl3 Cl4 Cl2 52.4(7) 2_655 17
Cl1 Cl4 Cl2 97.7(4) 17 17
Cl1 Cl4 Cl2 93.2(3) 3_665 17
C1S Cl4 Cl2 45.4(2) . 17
Cl3 Cl4 Cl2 67.0(4) 3_665 17
Cl1 Cl4 Cl2 39.5(3) 16_655 17
Cl3 Cl4 Cl2 98.7(3) 16_655 17
Cl2 Cl4 Cl2 52.0(2) 16_655 17
Cl2 Cl4 Cl4 87.5(7) 18_545 17
Cl3 Cl4 Cl4 54.2(5) 2_655 17
Cl1 Cl4 Cl4 97.4(6) 17 17
Cl1 Cl4 Cl4 23.6(3) 3_665 17
C1S Cl4 Cl4 45.6(2) . 17
Cl3 Cl4 Cl4 100.4(3) 3_665 17
Cl1 Cl4 Cl4 42.9(2) 16_655 17
Cl3 Cl4 Cl4 49.1(4) 16_655 17
Cl2 Cl4 Cl4 99.3(2) 16_655 17
Cl2 Cl4 Cl4 70.42(15) 17 17
Cl2 Cl4 Cl4 125.0(6) 18_545 18_545
Cl3 Cl4 Cl4 112.2(6) 2_655 18_545
Cl1 Cl4 Cl4 36.3(3) 17 18_545
Cl1 Cl4 Cl4 53.2(4) 3_665 18_545
C1S Cl4 Cl4 45.6(2) . 18_545
Cl3 Cl4 Cl4 54.6(2) 3_665 18_545
Cl1 Cl4 Cl4 94.3(3) 16_655 18_545
Cl3 Cl4 Cl4 21.0(3) 16_655 18_545
Cl2 Cl4 Cl4 66.51(19) 16_655 18_545
Cl2 Cl4 Cl4 89.41(17) 17 18_545
Cl4 Cl4 Cl4 61.4(5) 17 18_545

loop_
_geom_bond_atom_site_label_1
_geom_bond_atom_site_label_2
_geom_bond_distance
_geom_bond_site_symmetry_2
C1A N1A 1.325(3) .
C1A C2A 1.391(3) .
C1A C10A 1.516(3) .
C2A C3A 1.390(3) .
C3A N2A 1.345(2) .
C3A C4A 1.436(3) .
C4A C5A 1.406(3) .
C4A C9A 1.416(3) .
C5A C6A 1.371(3) .
C6A C7A 1.403(4) .
C7A C8A 1.353(4) .
C8A C9A 1.417(3) .
C9A N1A 1.378(3) .
C1B N1B 1.326(3) .
C1B C2B 1.397(3) .
C1B C10B 1.512(3) .
C2B C3B 1.379(3) .
C3B N2B 1.357(3) .
C3B C4B 1.433(3) .
C4B C5B 1.408(3) .
C4B C9B 1.418(3) .
C5B C6B 1.363(3) .
C6B C7B 1.388(3) .
C7B C8B 1.362(3) .
C8B C9B 1.410(3) .
C9B N1B 1.379(3) .
C1S Cl1 1.717(3) 16_655
C1S Cl1 1.717(3) 2_655
C1S Cl1 1.717(3) 3_665
C1S Cl1 1.718(3) 17
C1S Cl1 1.718(3) .
C1S Cl1 1.718(3) 18_545
C1S Cl3 1.752(4) 18_545
C1S Cl3 1.753(4) 16_655
C1S Cl3 1.753(4) .
C1S Cl3 1.753(4) 3_665
C1S Cl3 1.753(4) 2_655
C1S Cl3 1.753(4) 17
Cl1 Cl4 1.147(8) 18_545
Cl1 Cl3 1.176(9) 17
Cl1 Cl2 1.579(7) 2_655
Cl1 Cl2 1.630(7) 3_665
Cl1 Cl3 1.678(10) 3_665
Cl1 Cl4 1.695(9) 2_655
Cl1 Cl3 1.954(8) 16_655
Cl1 Cl2 1.978(8) 16_655
Cl1 Cl4 1.995(8) 16_655
Cl1 Cl1 2.016(7) 17
Cl1 Cl1 2.016(7) 18_545
Cl2 Cl4 0.589(10) 17
Cl2 Cl3 0.605(11) 18_545
Cl2 Cl1 1.579(7) 3_665
Cl2 Cl1 1.630(7) 2_655
Cl2 Cl1 1.978(8) 16_655
Cl2 Cl2 2.028(10) 2_655
Cl2 Cl2 2.028(10) 3_665
Cl2 Cl3 2.049(9) 16_655
Cl2 Cl4 2.081(9) 16_655
Cl2 Cl3 2.473(9) 17
Cl2 Cl4 2.476(9) 18_545
Cl3 Cl2 0.605(10) 17
Cl3 Cl4 0.916(11) 3_665
Cl3 Cl1 1.177(9) 18_545
Cl3 Cl1 1.678(10) 2_655
Cl3 Cl4 1.927(11) 2_655
Cl3 Cl1 1.954(8) 16_655
Cl3 Cl2 2.049(9) 16_655
Cl3 Cl4 2.079(9) 16_655
Cl3 Cl3 2.457(10) 18_545
Cl3 Cl3 2.457(10) 17
Cl3 Cl2 2.472(9) 18_545
Cl4 Cl2 0.589(10) 18_545
Cl4 Cl3 0.916(11) 2_655
Cl4 Cl1 1.147(8) 17
Cl4 Cl1 1.695(9) 3_665
Cl4 Cl3 1.927(11) 3_665
Cl4 Cl1 1.995(8) 16_655
Cl4 Cl3 2.079(9) 16_655
Cl4 Cl2 2.081(8) 16_655
Cl4 Cl2 2.476(9) 17
Cl4 Cl4 2.477(10) 17
Cl4 Cl4 2.477(10) 18_545
